data_7210021
loop_
_publ_author_name
'Ray, Suman'
'Brown, Mike'
'Bhaumik, Asim'
'Dutta, Arghya'
'Mukhopadhyay, Chhanda'

_publ_section_title
;
 A new MCM-41 supported HPF6 catalyst for the library synthesis of highly
 substituted 1,4-dihydropyridines and oxidation to pyridines: report of
 one-dimensional packing towards LMSOMs and studies on their photophysical
 properties
;
_journal_issue 7
_journal_name_full 'Green Chemistry'
_journal_page_first 1910
_journal_paper_doi 10.1039/c3gc40441b
_journal_volume 15
_journal_year 2013
_chemical_formula_moiety 'C21 H18 Br N O S'
_chemical_formula_sum 'C21 H18 Br N O S'
_chemical_formula_weight 412.33
_chemical_name_systematic
;
?
;
_space_group_IT_number 14
_symmetry_cell_setting monoclinic
_symmetry_space_group_name_Hall '-P 2yn'
_symmetry_space_group_name_H-M 'P 1 21/n 1'
_atom_sites_solution_hydrogens geom
_atom_sites_solution_primary direct
_atom_sites_solution_secondary difmap
_audit_creation_method SHELXL-97
_cell_angle_alpha 90.00
_cell_angle_beta 101.183(5)
_cell_angle_gamma 90.00
_cell_formula_units_Z 4
_cell_length_a 5.569(2)
_cell_length_b 24.721(10)
_cell_length_c 13.606(6)
_cell_measurement_temperature 296(2)
_cell_volume 1837.6(13)
_computing_structure_refinement 'SHELXL-97 (Sheldrick, 2008)'
_computing_structure_solution 'SHELXS-97 (Sheldrick, 2008)'
_diffrn_ambient_temperature 296(2)
_diffrn_measured_fraction_theta_full 0.981
_diffrn_measured_fraction_theta_max 0.981
_diffrn_radiation_monochromator graphite
_diffrn_radiation_source 'fine-focus sealed tube'
_diffrn_radiation_type MoK\a
_diffrn_radiation_wavelength 0.71073
_diffrn_reflns_av_R_equivalents 0.0552
_diffrn_reflns_av_sigmaI/netI 0.0488
_diffrn_reflns_limit_h_max 6
_diffrn_reflns_limit_h_min -6
_diffrn_reflns_limit_k_max 29
_diffrn_reflns_limit_k_min -29
_diffrn_reflns_limit_l_max 15
_diffrn_reflns_limit_l_min -13
_diffrn_reflns_number 11983
_diffrn_reflns_theta_full 24.87
_diffrn_reflns_theta_max 24.87
_diffrn_reflns_theta_min 1.65
_exptl_absorpt_coefficient_mu 2.359
_exptl_absorpt_correction_T_max 0.910
_exptl_absorpt_correction_T_min 0.844
_exptl_absorpt_correction_type empirical
_exptl_crystal_density_diffrn 1.494
_exptl_crystal_density_method 'not measured'
_exptl_crystal_F_000 844
_exptl_crystal_size_max 0.08
_exptl_crystal_size_mid 0.06
_exptl_crystal_size_min 0.04
_refine_diff_density_max 1.739
_refine_diff_density_min -0.592
_refine_diff_density_rms 0.095
_refine_ls_extinction_method none
_refine_ls_goodness_of_fit_ref 1.027
_refine_ls_hydrogen_treatment none
_refine_ls_matrix_type full
_refine_ls_number_parameters 228
_refine_ls_number_reflns 3135
_refine_ls_number_restraints 0
_refine_ls_restrained_S_all 1.027
_refine_ls_R_factor_all 0.1003
_refine_ls_R_factor_gt 0.0703
_refine_ls_shift/su_max 0.025
_refine_ls_shift/su_mean 0.005
_refine_ls_structure_factor_coef Fsqd
_refine_ls_weighting_details 'calc w=1/[\s^2^(Fo^2^)+(0.1073P)^2^+4.7951P] where P=(Fo^2^+2Fc^2^)/3'
_refine_ls_weighting_scheme calc
_refine_ls_wR_factor_gt 0.1894
_refine_ls_wR_factor_ref 0.2097
_reflns_number_gt 2164
_reflns_number_total 3135
_reflns_threshold_expression >2sigma(I)
_cod_data_source_file c3gc40441b.txt
_cod_data_source_block a
_cod_depositor_comments
;
The following automatic conversions were performed:

'_symmetry_cell_setting' value 'Monoclinic' changed to 'monoclinic'
according to /home/saulius/struct/CIF-dictionaries/cif_core.dic
dictionary named 'cif_core.dic' version 2.4.2 from 2011-04-26.

Automatic conversion script
Id: cif_fix_values 1891 2012-01-12 08:04:46Z andrius 
;
_cod_original_cell_volume 1837.5(13)
_cod_original_sg_symbol_H-M P21/n
_cod_database_code 7210021

loop_
_symmetry_equiv_pos_as_xyz
'x, y, z'
'-x+1/2, y+1/2, -z+1/2'
'-x, -y, -z'
'x-1/2, -y-1/2, z-1/2'

loop_
_atom_site_label
_atom_site_type_symbol
_atom_site_fract_x
_atom_site_fract_y
_atom_site_fract_z
_atom_site_U_iso_or_equiv
_atom_site_adp_type
_atom_site_occupancy
_atom_site_symmetry_multiplicity
_atom_site_calc_flag
_atom_site_refinement_flags
Br1 Br 0.43441(18) 0.46997(3) 0.28574(6) 0.0843(4) Uani 1 1 d .
S1 S -0.3541(4) 0.07215(8) 0.09668(14) 0.0688(6) Uani 1 1 d .
O1 O 0.6050(11) 0.2451(2) 0.4190(4) 0.098(2) Uani 1 1 d .
N1 N 0.0713(8) 0.11901(18) 0.2284(3) 0.0395(11) Uani 1 1 d .
C1 C 0.3661(13) 0.3946(2) 0.2758(5) 0.0502(17) Uani 1 1 d .
C2 C 0.1782(13) 0.3752(3) 0.3155(5) 0.0557(17) Uani 1 1 d .
H2 H 0.0861 0.3982 0.3476 0.067 Uiso 1 1 calc R
C3 C 0.1261(12) 0.3207(2) 0.3076(5) 0.0506(15) Uani 1 1 d .
H3 H -0.0037 0.3069 0.3337 0.061 Uiso 1 1 calc R
C4 C 0.2667(10) 0.2862(2) 0.2608(4) 0.0407(14) Uani 1 1 d .
C5 C 0.2040(10) 0.2283(2) 0.2508(4) 0.0388(13) Uani 1 1 d .
C6 C -0.0005(11) 0.2121(2) 0.1819(4) 0.0436(14) Uani 1 1 d .
H6 H -0.0934 0.2375 0.1407 0.052 Uiso 1 1 calc R
C7 C -0.0667(10) 0.1579(2) 0.1745(4) 0.0381(13) Uani 1 1 d .
C8 C -0.2919(10) 0.1398(2) 0.1094(4) 0.0414(13) Uani 1 1 d .
C9 C -0.6293(13) 0.0835(3) 0.0246(5) 0.0609(18) Uani 1 1 d .
H9 H -0.7366 0.0560 -0.0015 0.073 Uiso 1 1 calc R
C10 C 0.4527(12) 0.3080(2) 0.2210(5) 0.0517(16) Uani 1 1 d .
H10 H 0.5461 0.2856 0.1883 0.062 Uiso 1 1 calc R
C11 C 0.5040(12) 0.3622(3) 0.2283(5) 0.0554(17) Uani 1 1 d .
H11 H 0.6312 0.3765 0.2012 0.066 Uiso 1 1 calc R
C12 C 0.2756(10) 0.1337(2) 0.2907(4) 0.0403(13) Uani 1 1 d .
C13 C 0.3476(10) 0.1874(2) 0.3076(4) 0.0383(13) Uani 1 1 d .
C14 C 0.5642(12) 0.2010(2) 0.3864(5) 0.0508(16) Uani 1 1 d .
C15 C 0.7286(11) 0.1542(2) 0.4259(5) 0.0476(15) Uani 1 1 d .
H15A H 0.8321 0.1648 0.4888 0.057 Uiso 1 1 calc R
H15B H 0.8341 0.1462 0.3789 0.057 Uiso 1 1 calc R
C16 C 0.5883(11) 0.1034(2) 0.4427(4) 0.0433(14) Uani 1 1 d .
C17 C 0.4207(11) 0.0881(2) 0.3442(4) 0.0469(14) Uani 1 1 d .
H17A H 0.5197 0.0725 0.3001 0.056 Uiso 1 1 calc R
H17B H 0.3081 0.0603 0.3576 0.056 Uiso 1 1 calc R
C18 C 0.7690(12) 0.0573(3) 0.4763(6) 0.0623(19) Uani 1 1 d .
H18A H 0.8720 0.0665 0.5392 0.093 Uiso 1 1 calc R
H18B H 0.8682 0.0516 0.4269 0.093 Uiso 1 1 calc R
H18C H 0.6802 0.0248 0.4841 0.093 Uiso 1 1 calc R
C19 C 0.4363(12) 0.1137(3) 0.5221(4) 0.0527(16) Uani 1 1 d .
H19A H 0.3157 0.1409 0.4987 0.079 Uiso 1 1 calc R
H19B H 0.5409 0.1259 0.5826 0.079 Uiso 1 1 calc R
H19C H 0.3561 0.0808 0.5351 0.079 Uiso 1 1 calc R
C20 C -0.6801(12) 0.1361(3) 0.0082(4) 0.0537(16) Uani 1 1 d .
H20 H -0.8262 0.1480 -0.0310 0.064 Uiso 1 1 calc R
C21 C -0.4884(9) 0.1735(3) 0.0568(4) 0.0376(13) Uani 1 1 d .
H21 H -0.4924 0.2111 0.0542 0.045 Uiso 1 1 calc R

loop_
_atom_site_aniso_label
_atom_site_aniso_U_11
_atom_site_aniso_U_22
_atom_site_aniso_U_33
_atom_site_aniso_U_23
_atom_site_aniso_U_13
_atom_site_aniso_U_12
Br1 0.1246(8) 0.0358(4) 0.0762(6) 0.0040(3) -0.0213(5) -0.0139(4)
S1 0.0780(13) 0.0544(11) 0.0640(12) -0.0015(8) -0.0114(10) -0.0027(9)
O1 0.121(5) 0.044(3) 0.095(4) -0.011(3) -0.061(4) -0.003(3)
N1 0.051(3) 0.034(3) 0.030(2) -0.0056(19) -0.001(2) -0.002(2)
C1 0.071(4) 0.025(3) 0.044(3) 0.003(2) -0.015(3) -0.003(3)
C2 0.071(5) 0.046(4) 0.049(4) -0.010(3) 0.009(3) 0.010(3)
C3 0.057(4) 0.044(4) 0.052(4) -0.006(3) 0.013(3) -0.002(3)
C4 0.046(3) 0.042(3) 0.031(3) 0.000(2) -0.002(3) 0.001(3)
C5 0.051(3) 0.032(3) 0.033(3) -0.004(2) 0.007(3) 0.000(2)
C6 0.048(3) 0.044(3) 0.036(3) -0.001(3) 0.001(3) 0.008(3)
C7 0.047(3) 0.037(3) 0.028(3) -0.002(2) 0.002(2) 0.005(2)
C8 0.051(3) 0.041(3) 0.029(3) 0.000(2) 0.000(2) 0.001(3)
C9 0.061(4) 0.070(5) 0.045(4) -0.007(3) -0.006(3) -0.014(4)
C10 0.057(4) 0.040(3) 0.059(4) 0.002(3) 0.014(3) 0.005(3)
C11 0.053(4) 0.055(4) 0.056(4) 0.008(3) 0.006(3) -0.002(3)
C12 0.048(3) 0.042(3) 0.029(3) -0.002(2) 0.002(2) 0.002(3)
C13 0.046(3) 0.039(3) 0.028(3) 0.000(2) 0.001(2) 0.002(2)
C14 0.063(4) 0.038(3) 0.045(3) 0.001(3) -0.005(3) -0.004(3)
C15 0.046(3) 0.050(4) 0.042(3) 0.005(3) -0.001(3) -0.006(3)
C16 0.044(3) 0.043(3) 0.039(3) 0.007(3) -0.001(3) 0.000(3)
C17 0.055(4) 0.041(3) 0.041(3) -0.003(3) -0.001(3) 0.003(3)
C18 0.059(4) 0.056(4) 0.064(4) 0.015(3) -0.009(3) 0.002(3)
C19 0.052(4) 0.069(4) 0.036(3) 0.005(3) 0.004(3) -0.002(3)
C20 0.058(4) 0.058(4) 0.040(3) 0.002(3) -0.004(3) 0.006(3)
C21 0.030(3) 0.061(4) 0.017(2) -0.009(2) -0.007(2) 0.004(2)

loop_
_atom_type_symbol
_atom_type_description
_atom_type_scat_dispersion_real
_atom_type_scat_dispersion_imag
_atom_type_scat_source
C C 0.0033 0.0016 'International Tables Vol C Tables 4.2.6.8 and 6.1.1.4'
H H 0.0000 0.0000 'International Tables Vol C Tables 4.2.6.8 and 6.1.1.4'
N N 0.0061 0.0033 'International Tables Vol C Tables 4.2.6.8 and 6.1.1.4'
O O 0.0106 0.0060 'International Tables Vol C Tables 4.2.6.8 and 6.1.1.4'
S S 0.1246 0.1234 'International Tables Vol C Tables 4.2.6.8 and 6.1.1.4'
Br Br -0.2901 2.4595 'International Tables Vol C Tables 4.2.6.8 and 6.1.1.4'

loop_
_geom_angle_atom_site_label_1
_geom_angle_atom_site_label_2
_geom_angle_atom_site_label_3
_geom_angle
C9 S1 C8 92.2(3)
C12 N1 C7 118.5(5)
C2 C1 C11 122.2(6)
C2 C1 Br1 118.6(5)
C11 C1 Br1 119.3(5)
C1 C2 C3 118.8(6)
C1 C2 H2 120.6
C3 C2 H2 120.6
C2 C3 C4 120.4(6)
C2 C3 H3 119.8
C4 C3 H3 119.8
C10 C4 C3 118.3(6)
C10 C4 C5 122.0(5)
C3 C4 C5 119.5(5)
C6 C5 C13 117.6(5)
C6 C5 C4 119.5(5)
C13 C5 C4 122.9(5)
C7 C6 C5 120.0(5)
C7 C6 H6 120.0
C5 C6 H6 120.0
N1 C7 C6 122.1(5)
N1 C7 C8 116.3(5)
C6 C7 C8 121.6(5)
C21 C8 C7 127.1(5)
C21 C8 S1 113.2(4)
C7 C8 S1 119.6(4)
C20 C9 S1 113.6(5)
C20 C9 H9 123.2
S1 C9 H9 123.2
C11 C10 C4 121.3(6)
C11 C10 H10 119.3
C4 C10 H10 119.3
C1 C11 C10 118.9(6)
C1 C11 H11 120.5
C10 C11 H11 120.6
N1 C12 C13 123.3(5)
N1 C12 C17 114.8(5)
C13 C12 C17 121.9(5)
C12 C13 C5 118.4(5)
C12 C13 C14 120.1(5)
C5 C13 C14 121.5(5)
O1 C14 C13 123.3(6)
O1 C14 C15 120.9(6)
C13 C14 C15 115.8(5)
C14 C15 C16 113.1(5)
C14 C15 H15A 109.0
C16 C15 H15A 109.0
C14 C15 H15B 109.0
C16 C15 H15B 109.0
H15A C15 H15B 107.8
C19 C16 C17 109.7(5)
C19 C16 C15 110.0(5)
C17 C16 C15 108.6(5)
C19 C16 C18 109.7(5)
C17 C16 C18 109.4(5)
C15 C16 C18 109.5(5)
C12 C17 C16 115.0(5)
C12 C17 H17A 108.5
C16 C17 H17A 108.5
C12 C17 H17B 108.5
C16 C17 H17B 108.5
H17A C17 H17B 107.5
C16 C18 H18A 109.5
C16 C18 H18B 109.5
H18A C18 H18B 109.5
C16 C18 H18C 109.5
H18A C18 H18C 109.5
H18B C18 H18C 109.5
C16 C19 H19A 109.5
C16 C19 H19B 109.5
H19A C19 H19B 109.5
C16 C19 H19C 109.5
H19A C19 H19C 109.5
H19B C19 H19C 109.5
C9 C20 C21 115.1(6)
C9 C20 H20 122.4
C21 C20 H20 122.4
C8 C21 C20 105.9(5)
C8 C21 H21 127.0
C20 C21 H21 127.0

loop_
_geom_bond_atom_site_label_1
_geom_bond_atom_site_label_2
_geom_bond_distance
Br1 C1 1.901(6)
S1 C9 1.676(7)
S1 C8 1.711(6)
O1 C14 1.183(8)
N1 C12 1.331(7)
N1 C7 1.354(7)
C1 C2 1.356(10)
C1 C11 1.357(9)
C2 C3 1.378(9)
C2 H2 0.9300
C3 C4 1.393(8)
C3 H3 0.9300
C4 C10 1.370(8)
C4 C5 1.473(7)
C5 C6 1.386(8)
C5 C13 1.422(8)
C6 C7 1.388(8)
C6 H6 0.9300
C7 C8 1.458(8)
C8 C21 1.448(8)
C9 C20 1.339(10)
C9 H9 0.9300
C10 C11 1.369(9)
C10 H10 0.9300
C11 H11 0.9300
C12 C13 1.392(8)
C12 C17 1.492(8)
C13 C14 1.488(8)
C14 C15 1.507(8)
C15 C16 1.520(8)
C15 H15A 0.9700
C15 H15B 0.9700
C16 C19 1.517(9)
C16 C17 1.525(8)
C16 C18 1.531(8)
C17 H17A 0.9700
C17 H17B 0.9700
C18 H18A 0.9600
C18 H18B 0.9600
C18 H18C 0.9600
C19 H19A 0.9600
C19 H19B 0.9600
C19 H19C 0.9600
C20 C21 1.469(8)
C20 H20 0.9300
C21 H21 0.9300
